data_4300142
loop_
_publ_author_name
'Joel A. Dopke'
'Douglas R. Powell'
'Donald F. Gaines'

_publ_contact_author
; 
    Prof. Donald F. Gaines 
    Department of Chemistry 
    University of Wisconsin 
    Madison, WI  53706-1396  USA 
;
_publ_contact_author_email gaines@chem.wisc.edu
_publ_contact_author_fax 1(608)2620381
_publ_contact_author_phone 1(608)2625806
_publ_section_title
;
Synthesis and Characterization of New 19-Vertex Macropolyhedral Boron
Hydrides
;
_journal_name_full 'Inorganic Chemistry'
_journal_page_first 463
_journal_page_last 467
_journal_paper_doi 10.1021/ic990896c
_journal_volume 39
_journal_year 2000
_chemical_formula_moiety '(C36 H30 N P2)+ (B19 H20)- 0.5(C4 H8 O)'
_chemical_formula_sum 'C38 H54 B19 N O0.5 P2'
_chemical_formula_weight 800.15
_space_group_IT_number 2
_symmetry_cell_setting triclinic
_symmetry_space_group_name_Hall '-P 1'
_symmetry_space_group_name_H-M 'P -1'
_atom_sites_solution_hydrogens geom
_atom_sites_solution_primary direct
_atom_sites_solution_secondary difmap
_audit_creation_method SHELXL-97
_cell_angle_alpha 77.402(2)
_cell_angle_beta 81.351(2)
_cell_angle_gamma 73.253(2)
_cell_formula_units_Z 2
_cell_length_a 12.6344(2)
_cell_length_b 13.5978(2)
_cell_length_c 14.1401(2)
_cell_measurement_reflns_used 6450
_cell_measurement_temperature 133(2)
_cell_measurement_theta_max 25.0
_cell_measurement_theta_min 3.0
_cell_volume 2260.25(6)
_computing_structure_refinement 'SHELXL-97 (Sheldrick, 1997)'
_computing_structure_solution 'SHELXS-97 (Sheldrick, 1990)'
_diffrn_ambient_temperature 133(2)
_diffrn_measured_fraction_theta_full 0.969
_diffrn_measured_fraction_theta_max 0.880
_diffrn_measurement_device 'Siemens P4/ccd'
_diffrn_measurement_method 'phi scan frames'
_diffrn_radiation_monochromator graphite
_diffrn_radiation_source 'sealed tube'
_diffrn_radiation_type MoK\a
_diffrn_radiation_wavelength 0.71073
_diffrn_reflns_av_R_equivalents 0.0483
_diffrn_reflns_av_sigmaI/netI 0.0727
_diffrn_reflns_limit_h_max 13
_diffrn_reflns_limit_h_min -17
_diffrn_reflns_limit_k_max 18
_diffrn_reflns_limit_k_min -18
_diffrn_reflns_limit_l_max 17
_diffrn_reflns_limit_l_min -19
_diffrn_reflns_number 25142
_diffrn_reflns_theta_full 25.00
_diffrn_reflns_theta_max 29.08
_diffrn_reflns_theta_min 2.35
_diffrn_standards_decay_% -0.12
_diffrn_standards_number 286
_exptl_absorpt_coefficient_mu 0.128
_exptl_absorpt_correction_T_max 0.956
_exptl_absorpt_correction_T_min 0.738
_exptl_absorpt_correction_type empirical
_exptl_crystal_colour yellow
_exptl_crystal_density_diffrn 1.176
_exptl_crystal_density_method 'not measured'
_exptl_crystal_description plate
_exptl_crystal_F_000 836
_exptl_crystal_size_max 0.44
_exptl_crystal_size_mid 0.12
_exptl_crystal_size_min 0.04
_refine_diff_density_max 0.889
_refine_diff_density_min -0.450
_refine_diff_density_rms 0.064
_refine_ls_extinction_method none
_refine_ls_goodness_of_fit_ref 1.086
_refine_ls_hydrogen_treatment mixed
_refine_ls_matrix_type full
_refine_ls_number_parameters 564
_refine_ls_number_reflns 10670
_refine_ls_number_restraints 21
_refine_ls_restrained_S_all 1.089
_refine_ls_R_factor_all 0.1063
_refine_ls_R_factor_gt 0.0645
_refine_ls_shift/su_max 0.141
_refine_ls_shift/su_mean 0.007
_refine_ls_structure_factor_coef Fsqd
_refine_ls_weighting_details 'calc w=1/[\s^2^(Fo^2^)+(0.1002P)^2^+0.3620P] where P=(Fo^2^+2Fc^2^)/3'
_refine_ls_weighting_scheme calc
_refine_ls_wR_factor_gt 0.1725
_refine_ls_wR_factor_ref 0.1934
_reflns_number_gt 6940
_reflns_number_total 10670
_reflns_threshold_expression >2sigma(I)
_cod_original_formula_sum 'C38 H54 B19 N O0.50 P2'
_cod_database_code 4300142

loop_
_symmetry_equiv_pos_as_xyz
'x, y, z'
'-x, -y, -z'

loop_
_atom_site_label
_atom_site_type_symbol
_atom_site_fract_x
_atom_site_fract_y
_atom_site_fract_z
_atom_site_U_iso_or_equiv
_atom_site_adp_type
_atom_site_occupancy
_atom_site_symmetry_multiplicity
_atom_site_calc_flag
_atom_site_refinement_flags
_atom_site_disorder_assembly
_atom_site_disorder_group
P1 P 0.94228(5) 0.96232(5) 0.28862(4) 0.02341(16) Uani 1 1 d . . .
P2 P 0.82868(5) 0.88783(5) 0.15718(4) 0.02483(16) Uani 1 1 d . . .
N1 N 0.90325(17) 0.94590(16) 0.19316(14) 0.0277(5) Uani 1 1 d . . .
C1 C 1.0678(2) 0.8670(2) 0.32608(17) 0.0284(5) Uani 1 1 d . . .
C2 C 1.0904(3) 0.7649(2) 0.3115(2) 0.0492(8) Uani 1 1 d . . .
H2 H 1.0438 0.7468 0.2751 0.059 Uiso 1 1 calc R . .
C3 C 1.1805(3) 0.6894(3) 0.3500(3) 0.0736(12) Uani 1 1 d . . .
H3 H 1.1956 0.6196 0.3402 0.088 Uiso 1 1 calc R . .
C4 C 1.2487(3) 0.7161(3) 0.4030(3) 0.0645(10) Uani 1 1 d . . .
H4 H 1.3095 0.6639 0.4309 0.077 Uiso 1 1 calc R . .
C5 C 1.2288(2) 0.8178(2) 0.4153(2) 0.0446(7) Uani 1 1 d . . .
H5 H 1.2773 0.8362 0.4496 0.053 Uiso 1 1 calc R . .
C6 C 1.1389(2) 0.8926(2) 0.37791(19) 0.0351(6) Uani 1 1 d . . .
H6 H 1.1249 0.9624 0.3873 0.042 Uiso 1 1 calc R . .
C7 C 0.9713(2) 1.08813(19) 0.26553(17) 0.0266(5) Uani 1 1 d . . .
C8 C 1.0385(3) 1.1151(2) 0.1813(2) 0.0434(7) Uani 1 1 d . . .
H8 H 1.0653 1.0689 0.1363 0.052 Uiso 1 1 calc R . .
C9 C 1.0657(3) 1.2099(2) 0.1637(2) 0.0481(8) Uani 1 1 d . . .
H9 H 1.1113 1.2284 0.1066 0.058 Uiso 1 1 calc R . .
C10 C 1.0266(2) 1.2772(2) 0.2290(2) 0.0415(7) Uani 1 1 d . . .
H10 H 1.0453 1.3420 0.2166 0.050 Uiso 1 1 calc R . .
C11 C 0.9604(2) 1.2508(2) 0.3126(2) 0.0392(6) Uani 1 1 d . . .
H11 H 0.9335 1.2975 0.3572 0.047 Uiso 1 1 calc R . .
C12 C 0.9332(2) 1.15580(19) 0.33116(19) 0.0327(6) Uani 1 1 d . . .
H12 H 0.8885 1.1373 0.3889 0.039 Uiso 1 1 calc R . .
C13 C 0.8401(2) 0.95881(18) 0.39250(16) 0.0249(5) Uani 1 1 d . . .
C14 C 0.8646(2) 0.89237(19) 0.48126(17) 0.0275(5) Uani 1 1 d . . .
H14 H 0.9379 0.8497 0.4894 0.033 Uiso 1 1 calc R . .
C15 C 0.7818(2) 0.8885(2) 0.55777(18) 0.0319(6) Uani 1 1 d . . .
H15 H 0.7989 0.8434 0.6182 0.038 Uiso 1 1 calc R . .
C16 C 0.6747(2) 0.9500(2) 0.54610(18) 0.0339(6) Uani 1 1 d . . .
H16 H 0.6182 0.9465 0.5982 0.041 Uiso 1 1 calc R . .
C17 C 0.6496(2) 1.0175(2) 0.45789(19) 0.0331(6) Uani 1 1 d . . .
H17 H 0.5761 1.0603 0.4503 0.040 Uiso 1 1 calc R . .
C18 C 0.7318(2) 1.02207(19) 0.38126(18) 0.0293(5) Uani 1 1 d . . .
H18 H 0.7146 1.0680 0.3213 0.035 Uiso 1 1 calc R . .
C19 C 0.9137(2) 0.7702(2) 0.11785(17) 0.0278(5) Uani 1 1 d . . .
C20 C 0.8792(2) 0.6786(2) 0.1324(2) 0.0367(6) Uani 1 1 d . . .
H20 H 0.8073 0.6774 0.1632 0.044 Uiso 1 1 calc R . .
C21 C 0.9492(3) 0.5898(2) 0.1024(2) 0.0435(7) Uani 1 1 d . . .
H21 H 0.9256 0.5276 0.1135 0.052 Uiso 1 1 calc R . .
C22 C 1.0531(3) 0.5916(2) 0.0565(2) 0.0467(7) Uani 1 1 d . . .
H22 H 1.1008 0.5302 0.0364 0.056 Uiso 1 1 calc R . .
C23 C 1.0887(2) 0.6820(2) 0.0391(2) 0.0462(7) Uani 1 1 d . . .
H23 H 1.1597 0.6831 0.0061 0.055 Uiso 1 1 calc R . .
C24 C 1.0193(2) 0.7711(2) 0.07065(19) 0.0382(6) Uani 1 1 d . . .
H24 H 1.0437 0.8328 0.0601 0.046 Uiso 1 1 calc R . .
C25 C 0.7643(2) 0.9731(2) 0.05277(16) 0.0273(5) Uani 1 1 d . . .
C26 C 0.7682(2) 1.0771(2) 0.02875(19) 0.0365(6) Uani 1 1 d . . .
H26 H 0.8052 1.1034 0.0673 0.044 Uiso 1 1 calc R . .
C27 C 0.7181(3) 1.1421(2) -0.0514(2) 0.0470(8) Uani 1 1 d . . .
H27 H 0.7216 1.2128 -0.0678 0.056 Uiso 1 1 calc R . .
C28 C 0.6633(3) 1.1050(2) -0.1075(2) 0.0476(8) Uani 1 1 d . . .
H28 H 0.6286 1.1501 -0.1620 0.057 Uiso 1 1 calc R . .
C29 C 0.6587(3) 1.0009(2) -0.0840(2) 0.0446(7) Uani 1 1 d . . .
H29 H 0.6214 0.9752 -0.1228 0.054 Uiso 1 1 calc R . .
C30 C 0.7087(2) 0.9348(2) -0.00388(19) 0.0365(6) Uani 1 1 d . . .
H30 H 0.7052 0.8641 0.0124 0.044 Uiso 1 1 calc R . .
C31 C 0.7205(2) 0.85251(19) 0.24556(17) 0.0262(5) Uani 1 1 d . . .
C32 C 0.7510(2) 0.7768(2) 0.32859(17) 0.0296(5) Uani 1 1 d . . .
H32 H 0.8272 0.7430 0.3360 0.036 Uiso 1 1 calc R . .
C33 C 0.6698(2) 0.7512(2) 0.40032(19) 0.0356(6) Uani 1 1 d . . .
H33 H 0.6905 0.7005 0.4569 0.043 Uiso 1 1 calc R . .
C34 C 0.5586(2) 0.7999(2) 0.38889(19) 0.0383(7) Uani 1 1 d . . .
H34 H 0.5031 0.7820 0.4375 0.046 Uiso 1 1 calc R . .
C35 C 0.5282(2) 0.8744(2) 0.30700(19) 0.0372(6) Uani 1 1 d . . .
H35 H 0.4518 0.9071 0.2997 0.045 Uiso 1 1 calc R . .
C36 C 0.6078(2) 0.9017(2) 0.23562(18) 0.0312(6) Uani 1 1 d . . .
H36 H 0.5861 0.9537 0.1801 0.037 Uiso 1 1 calc R . .
B1 B 0.6644(4) 0.4955(5) 0.1521(3) 0.0773(15) Uani 1 1 d . . .
H1B H 0.7297 0.5128 0.0930 0.093 Uiso 1 1 calc R . .
B2 B 0.5722(3) 0.4312(4) 0.1296(3) 0.0612(11) Uani 1 1 d . . .
H2B H 0.5783 0.4051 0.0587 0.073 Uiso 1 1 calc R . .
B3 B 0.5265(4) 0.5644(3) 0.1424(3) 0.0584(11) Uani 1 1 d . . .
H3B H 0.4961 0.6264 0.0788 0.070 Uiso 1 1 calc R . .
B4 B 0.6047(4) 0.5805(4) 0.2319(3) 0.0628(11) Uani 1 1 d . . .
H4B H 0.6300 0.6540 0.2273 0.075 Uiso 1 1 calc R . .
B5 B 0.6942(4) 0.4633(4) 0.2742(4) 0.0697(13) Uani 1 1 d . . .
H5B H 0.7776 0.4587 0.2955 0.084 Uiso 1 1 calc R . .
B6 B 0.6694(3) 0.3680(4) 0.2150(3) 0.0697(13) Uani 1 1 d . . .
H6B H 0.7369 0.2977 0.1994 0.084 Uiso 1 1 calc R . .
B7 B 0.4433(3) 0.4810(3) 0.1930(3) 0.0482(9) Uani 1 1 d . . .
B8 B 0.4729(5) 0.5877(4) 0.2545(4) 0.0842(15) Uani 1 1 d . . .
H8B H 0.4085 0.6591 0.2527 0.101 Uiso 1 1 d R . .
B9 B 0.5743(4) 0.5140(3) 0.3502(3) 0.0608(11) Uani 1 1 d . . .
H9B H 0.5810 0.5440 0.4236 0.073 Uiso 1 1 d R . .
H9C H 0.5435 0.4254 0.3741 0.073 Uiso 1 1 d . . .
B10 B 0.6222(4) 0.3708(4) 0.3370(3) 0.0676(12) Uani 1 1 d . . .
H10B H 0.6547 0.3035 0.4016 0.081 Uiso 1 1 d R . .
B11 B 0.5291(3) 0.3532(3) 0.2438(3) 0.0512(9) Uani 1 1 d . . .
B12 B 0.5204(4) 0.2253(3) 0.1963(3) 0.0569(10) Uani 1 1 d . . .
H12B H 0.5835 0.1621 0.1957 0.068 Uiso 1 1 d R . .
H12C H 0.5188 0.2816 0.1067 0.068 Uiso 1 1 d . . .
B13 B 0.4370(3) 0.2536(3) 0.0983(2) 0.0459(8) Uani 1 1 d . . .
H13B H 0.4604 0.1997 0.0451 0.055 Uiso 1 1 d R . .
H13C H 0.3902 0.3413 0.0752 0.055 Uiso 1 1 d . . .
B14 B 0.3084(3) 0.3399(3) 0.1376(3) 0.0468(9) Uani 1 1 d . . .
H14B H 0.2397 0.3414 0.1067 0.056 Uiso 1 1 d R . .
B15 B 0.3077(3) 0.4592(3) 0.1916(3) 0.0503(9) Uani 1 1 d . . .
H15B H 0.2367 0.5213 0.1990 0.060 Uiso 1 1 d R . .
B16 B 0.3873(3) 0.4070(3) 0.2932(3) 0.0461(8) Uani 1 1 d . . .
H16B H 0.3661 0.4399 0.3618 0.055 Uiso 1 1 calc R . .
B17 B 0.4395(4) 0.2699(3) 0.2977(2) 0.0519(10) Uani 1 1 d . . .
H17A H 0.4595 0.2190 0.3699 0.062 Uiso 1 1 calc R . .
B18 B 0.3781(3) 0.2241(3) 0.2144(2) 0.0469(9) Uani 1 1 d . . .
H18A H 0.3491 0.1512 0.2344 0.056 Uiso 1 1 calc R . .
B19 B 0.3067(3) 0.3364(3) 0.2626(3) 0.0517(9) Uani 1 1 d . . .
H19B H 0.2288 0.3313 0.3108 0.062 Uiso 1 1 calc R . .
O1S O -0.0676(14) 0.5754(11) 0.5219(9) 0.015(4) Uiso 0.140(11) 1 d PD A 1
C2S C 0.027(2) 0.5152(19) 0.577(2) 0.040(7) Uiso 0.140(11) 1 d PD A 1
H2SA H 0.0040 0.5076 0.6479 0.048 Uiso 0.140(11) 1 calc PR A 1
H2SB H 0.0870 0.5511 0.5621 0.048 Uiso 0.140(11) 1 calc PR A 1
C3S C 0.067(2) 0.4086(19) 0.548(3) 0.044(6) Uiso 0.140(11) 1 d PD A 1
H3SA H 0.1403 0.4006 0.5095 0.053 Uiso 0.140(11) 1 calc PR A 1
H3SB H 0.0732 0.3523 0.6059 0.053 Uiso 0.140(11) 1 calc PR A 1
C4S C -0.019(3) 0.404(2) 0.487(3) 0.083(13) Uiso 0.140(11) 1 d PD A 1
H4SA H 0.0172 0.3751 0.4282 0.100 Uiso 0.140(11) 1 calc PR A 1
H4SC H -0.0659 0.3593 0.5247 0.100 Uiso 0.140(11) 1 calc PR A 1
C5S C -0.089(4) 0.514(2) 0.458(3) 0.101(14) Uiso 0.140(11) 1 d PD A 1
H5SB H -0.0687 0.5418 0.3891 0.121 Uiso 0.140(11) 1 calc PR A 1
H5SC H -0.1686 0.5150 0.4660 0.121 Uiso 0.140(11) 1 calc PR A 1
O1T O 0.0448(8) 0.4061(6) 0.5793(7) 0.060(3) Uiso 0.360(11) 1 d PD A 2
C2T C 0.0314(17) 0.4122(10) 0.4805(9) 0.062(4) Uiso 0.360(11) 1 d PD A 2
H2TA H -0.0037 0.3571 0.4762 0.074 Uiso 0.360(11) 1 calc PR A 2
H2TB H 0.1057 0.3972 0.4440 0.074 Uiso 0.360(11) 1 calc PR A 2
C3T C -0.0356(14) 0.5131(11) 0.4332(11) 0.061(4) Uiso 0.360(11) 1 d PD A 2
H3TA H -0.0972 0.5059 0.4017 0.073 Uiso 0.360(11) 1 calc PR A 2
H3TB H 0.0097 0.5531 0.3856 0.073 Uiso 0.360(11) 1 calc PR A 2
C4T C -0.077(2) 0.561(2) 0.5265(14) 0.18(2) Uiso 0.360(11) 1 d PD A 2
H4TA H -0.0797 0.6359 0.5116 0.218 Uiso 0.360(11) 1 calc PR A 2
H4TB H -0.1532 0.5542 0.5495 0.218 Uiso 0.360(11) 1 calc PR A 2
C5T C -0.0002(14) 0.5048(11) 0.6062(12) 0.085(5) Uiso 0.360(11) 1 d PD A 2
H5TA H 0.0581 0.5404 0.6054 0.101 Uiso 0.360(11) 1 calc PR A 2
H5TB H -0.0419 0.4992 0.6714 0.101 Uiso 0.360(11) 1 calc PR A 2

loop_
_atom_site_aniso_label
_atom_site_aniso_U_11
_atom_site_aniso_U_22
_atom_site_aniso_U_33
_atom_site_aniso_U_23
_atom_site_aniso_U_13
_atom_site_aniso_U_12
P1 0.0257(3) 0.0288(3) 0.0185(3) -0.0046(2) -0.0022(2) -0.0112(3)
P2 0.0260(3) 0.0326(3) 0.0194(3) -0.0058(2) -0.0019(2) -0.0127(3)
N1 0.0321(11) 0.0354(11) 0.0210(10) -0.0072(8) -0.0008(8) -0.0166(9)
C1 0.0268(13) 0.0358(13) 0.0234(12) -0.0067(10) -0.0017(10) -0.0089(11)
C2 0.0543(19) 0.0391(16) 0.059(2) -0.0151(15) -0.0319(16) -0.0024(15)
C3 0.080(3) 0.0411(18) 0.103(3) -0.029(2) -0.056(2) 0.0143(18)
C4 0.059(2) 0.055(2) 0.076(2) -0.0245(19) -0.038(2) 0.0157(17)
C5 0.0337(15) 0.0574(19) 0.0463(17) -0.0199(15) -0.0142(13) -0.0049(14)
C6 0.0300(14) 0.0412(15) 0.0382(15) -0.0158(12) -0.0058(12) -0.0080(12)
C7 0.0305(13) 0.0311(12) 0.0224(11) -0.0031(10) -0.0069(10) -0.0136(11)
C8 0.0608(19) 0.0501(17) 0.0312(14) -0.0123(13) 0.0076(13) -0.0355(15)
C9 0.067(2) 0.0545(18) 0.0332(15) -0.0031(13) 0.0027(14) -0.0405(17)
C10 0.0496(18) 0.0341(15) 0.0464(17) 0.0034(13) -0.0168(14) -0.0215(14)
C11 0.0446(17) 0.0312(14) 0.0453(16) -0.0102(12) -0.0089(13) -0.0105(13)
C12 0.0356(15) 0.0319(13) 0.0326(14) -0.0077(11) -0.0015(11) -0.0116(12)
C13 0.0288(13) 0.0283(12) 0.0210(11) -0.0041(9) -0.0020(10) -0.0132(10)
C14 0.0306(13) 0.0299(12) 0.0234(12) -0.0030(10) -0.0051(10) -0.0103(11)
C15 0.0406(15) 0.0336(13) 0.0220(12) -0.0008(10) -0.0017(11) -0.0146(12)
C16 0.0375(15) 0.0399(15) 0.0273(13) -0.0081(11) 0.0050(11) -0.0178(12)
C17 0.0284(14) 0.0363(14) 0.0344(14) -0.0085(11) -0.0001(11) -0.0081(11)
C18 0.0295(13) 0.0312(13) 0.0269(12) -0.0022(10) -0.0047(10) -0.0089(11)
C19 0.0274(13) 0.0359(13) 0.0232(12) -0.0091(10) -0.0040(10) -0.0098(11)
C20 0.0370(15) 0.0411(15) 0.0371(15) -0.0132(12) 0.0005(12) -0.0157(13)
C21 0.0500(18) 0.0396(16) 0.0457(17) -0.0158(13) -0.0042(14) -0.0138(14)
C22 0.0446(18) 0.0454(17) 0.0507(18) -0.0230(14) -0.0072(15) -0.0011(14)
C23 0.0358(16) 0.0589(19) 0.0475(17) -0.0238(15) 0.0032(13) -0.0113(14)
C24 0.0385(15) 0.0461(16) 0.0362(15) -0.0154(13) 0.0030(12) -0.0184(13)
C25 0.0255(13) 0.0371(13) 0.0196(11) -0.0051(10) -0.0005(10) -0.0097(11)
C26 0.0385(15) 0.0446(15) 0.0307(14) -0.0009(12) -0.0081(12) -0.0197(13)
C27 0.0540(19) 0.0450(17) 0.0436(17) 0.0079(14) -0.0164(15) -0.0215(15)
C28 0.054(2) 0.0553(19) 0.0329(15) 0.0046(13) -0.0161(14) -0.0178(16)
C29 0.0532(19) 0.0540(18) 0.0326(15) -0.0063(13) -0.0194(14) -0.0172(15)
C30 0.0434(16) 0.0397(15) 0.0297(13) -0.0064(11) -0.0107(12) -0.0127(13)
C31 0.0279(13) 0.0329(13) 0.0228(11) -0.0083(10) -0.0013(10) -0.0141(11)
C32 0.0309(14) 0.0344(13) 0.0262(12) -0.0064(10) -0.0020(10) -0.0126(11)
C33 0.0454(17) 0.0383(14) 0.0275(13) -0.0033(11) -0.0014(12) -0.0212(13)
C34 0.0386(16) 0.0522(17) 0.0315(14) -0.0129(13) 0.0085(12) -0.0254(14)
C35 0.0292(14) 0.0528(17) 0.0348(14) -0.0141(13) 0.0009(11) -0.0162(13)
C36 0.0292(13) 0.0396(14) 0.0282(13) -0.0088(11) -0.0050(11) -0.0112(11)
B1 0.072(3) 0.127(4) 0.060(3) -0.036(3) 0.014(2) -0.064(3)
B2 0.055(2) 0.091(3) 0.052(2) -0.033(2) 0.0038(19) -0.032(2)
B3 0.083(3) 0.069(3) 0.0372(19) 0.0006(18) -0.0047(19) -0.051(2)
B4 0.083(3) 0.068(3) 0.055(2) -0.012(2) -0.011(2) -0.046(2)
B5 0.043(2) 0.094(3) 0.085(3) -0.040(3) -0.020(2) -0.014(2)
B6 0.044(2) 0.094(3) 0.075(3) -0.047(3) -0.012(2) 0.002(2)
B7 0.050(2) 0.052(2) 0.046(2) 0.0014(16) -0.0069(17) -0.0246(18)
B8 0.082(4) 0.059(3) 0.105(4) -0.001(3) -0.003(3) -0.020(3)
B9 0.073(3) 0.070(3) 0.054(2) -0.025(2) 0.011(2) -0.042(2)
B10 0.081(3) 0.064(3) 0.057(3) -0.014(2) -0.033(2) -0.001(2)
B11 0.051(2) 0.057(2) 0.050(2) -0.0186(18) -0.0139(18) -0.0104(19)
B12 0.074(3) 0.049(2) 0.046(2) -0.0147(17) -0.020(2) -0.001(2)
B13 0.062(2) 0.051(2) 0.0317(17) -0.0070(15) -0.0006(16) -0.0275(18)
B14 0.050(2) 0.058(2) 0.0396(18) -0.0024(16) -0.0048(16) -0.0309(19)
B15 0.050(2) 0.046(2) 0.058(2) -0.0056(17) -0.0134(18) -0.0155(18)
B16 0.055(2) 0.0433(19) 0.0422(19) -0.0081(15) -0.0010(17) -0.0181(17)
B17 0.092(3) 0.0397(18) 0.0251(16) -0.0010(14) -0.0117(18) -0.021(2)
B18 0.078(3) 0.0391(18) 0.0290(16) -0.0018(14) -0.0002(16) -0.0303(18)
B19 0.067(3) 0.052(2) 0.043(2) -0.0136(17) 0.0082(18) -0.030(2)

loop_
_atom_type_symbol
_atom_type_description
_atom_type_scat_dispersion_real
_atom_type_scat_dispersion_imag
_atom_type_scat_source
C C 0.0033 0.0016 'International Tables Vol C Tables 4.2.6.8 and 6.1.1.4'
H H 0.0000 0.0000 'International Tables Vol C Tables 4.2.6.8 and 6.1.1.4'
B B 0.0013 0.0007 'International Tables Vol C Tables 4.2.6.8 and 6.1.1.4'
N N 0.0061 0.0033 'International Tables Vol C Tables 4.2.6.8 and 6.1.1.4'
P P 0.1023 0.0942 'International Tables Vol C Tables 4.2.6.8 and 6.1.1.4'
O O 0.0106 0.0060 'International Tables Vol C Tables 4.2.6.8 and 6.1.1.4'

loop_
_geom_angle_atom_site_label_1
_geom_angle_atom_site_label_2
_geom_angle_atom_site_label_3
_geom_angle
_geom_angle_site_symmetry_1
_geom_angle_site_symmetry_3
_geom_angle_publ_flag
N1 P1 C1 113.36(11) . . ?
N1 P1 C7 108.94(11) . . ?
C1 P1 C7 106.48(11) . . ?
N1 P1 C13 113.70(11) . . ?
C1 P1 C13 106.44(11) . . ?
C7 P1 C13 107.52(11) . . ?
N1 P2 C19 110.37(11) . . ?
N1 P2 C25 107.68(11) . . ?
C19 P2 C25 107.37(11) . . ?
N1 P2 C31 115.58(10) . . ?
C19 P2 C31 107.44(11) . . ?
C25 P2 C31 108.10(11) . . ?
P1 N1 P2 142.21(13) . . ?
C2 C1 C6 119.0(2) . . ?
C2 C1 P1 120.6(2) . . ?
C6 C1 P1 120.20(19) . . ?
C3 C2 C1 120.2(3) . . ?
C2 C3 C4 119.8(3) . . ?
C5 C4 C3 120.3(3) . . ?
C6 C5 C4 119.9(3) . . ?
C5 C6 C1 120.7(3) . . ?
C12 C7 C8 119.7(2) . . ?
C12 C7 P1 121.61(18) . . ?
C8 C7 P1 118.59(19) . . ?
C9 C8 C7 119.8(3) . . ?
C10 C9 C8 120.1(3) . . ?
C9 C10 C11 120.4(2) . . ?
C10 C11 C12 119.9(3) . . ?
C7 C12 C11 120.1(2) . . ?
C14 C13 C18 119.6(2) . . ?
C14 C13 P1 122.16(19) . . ?
C18 C13 P1 118.21(18) . . ?
C15 C14 C13 120.2(2) . . ?
C16 C15 C14 120.1(2) . . ?
C15 C16 C17 120.2(2) . . ?
C18 C17 C16 120.1(2) . . ?
C17 C18 C13 119.9(2) . . ?
C20 C19 C24 118.9(2) . . ?
C20 C19 P2 123.08(19) . . ?
C24 C19 P2 118.00(19) . . ?
C21 C20 C19 120.5(2) . . ?
C22 C21 C20 120.1(3) . . ?
C21 C22 C23 120.7(3) . . ?
C22 C23 C24 119.4(3) . . ?
C23 C24 C19 120.4(3) . . ?
C26 C25 C30 119.8(2) . . ?
C26 C25 P2 120.45(19) . . ?
C30 C25 P2 119.75(19) . . ?
C27 C26 C25 120.1(2) . . ?
C28 C27 C26 120.5(3) . . ?
C27 C28 C29 119.9(3) . . ?
C30 C29 C28 120.2(3) . . ?
C29 C30 C25 119.6(3) . . ?
C32 C31 C36 119.3(2) . . ?
C32 C31 P2 118.65(19) . . ?
C36 C31 P2 121.97(19) . . ?
C33 C32 C31 120.1(2) . . ?
C34 C33 C32 119.9(2) . . ?
C35 C34 C33 120.2(2) . . ?
C34 C35 C36 120.8(3) . . ?
C35 C36 C31 119.8(2) . . ?
B4 B1 B3 62.7(3) . . ?
B4 B1 B2 112.4(3) . . ?
B3 B1 B2 61.5(2) . . ?
B4 B1 B6 108.1(3) . . ?
B3 B1 B6 108.6(3) . . ?
B2 B1 B6 60.3(3) . . ?
B4 B1 B5 58.8(3) . . ?
B3 B1 B5 110.7(3) . . ?
B2 B1 B5 112.5(3) . . ?
B6 B1 B5 61.9(3) . . ?
B1 B2 B6 60.2(3) . . ?
B1 B2 B7 107.1(3) . . ?
B6 B2 B7 108.4(3) . . ?
B1 B2 B3 59.0(3) . . ?
B6 B2 B3 106.6(3) . . ?
B7 B2 B3 58.7(2) . . ?
B1 B2 B11 109.2(3) . . ?
B6 B2 B11 60.8(2) . . ?
B7 B2 B11 60.9(2) . . ?
B3 B2 B11 107.6(3) . . ?
B8 B3 B7 71.2(3) . . ?
B8 B3 B1 106.5(3) . . ?
B7 B3 B1 108.8(3) . . ?
B8 B3 B2 116.3(3) . . ?
B7 B3 B2 60.2(2) . . ?
B1 B3 B2 59.6(3) . . ?
B8 B3 B4 55.5(3) . . ?
B7 B3 B4 111.5(3) . . ?
B1 B3 B4 58.5(3) . . ?
B2 B3 B4 107.5(3) . . ?
B8 B4 B5 116.6(3) . . ?
B8 B4 B1 109.5(3) . . ?
B5 B4 B1 61.4(3) . . ?
B8 B4 B9 68.7(3) . . ?
B5 B4 B9 61.5(3) . . ?
B1 B4 B9 112.1(3) . . ?
B8 B4 B3 58.7(3) . . ?
B5 B4 B3 109.7(3) . . ?
B1 B4 B3 58.8(3) . . ?
B9 B4 B3 113.4(3) . . ?
B4 B5 B1 59.8(3) . . ?
B4 B5 B10 111.5(3) . . ?
B1 B5 B10 108.3(3) . . ?
B4 B5 B9 60.7(3) . . ?
B1 B5 B9 110.1(3) . . ?
B10 B5 B9 65.1(3) . . ?
B4 B5 B6 106.6(3) . . ?
B1 B5 B6 59.0(3) . . ?
B10 B5 B6 58.4(3) . . ?
B9 B5 B6 110.1(3) . . ?
B10 B6 B1 109.4(3) . . ?
B10 B6 B2 116.7(3) . . ?
B1 B6 B2 59.5(3) . . ?
B10 B6 B5 59.7(3) . . ?
B1 B6 B5 59.1(3) . . ?
B2 B6 B5 109.5(3) . . ?
B10 B6 B11 67.8(3) . . ?
B1 B6 B11 109.3(3) . . ?
B2 B6 B11 61.6(2) . . ?
B5 B6 B11 113.0(3) . . ?
B16 B7 B3 150.8(3) . . ?
B16 B7 B2 122.6(3) . . ?
B3 B7 B2 61.1(2) . . ?
B16 B7 B11 61.7(2) . . ?
B3 B7 B11 109.9(3) . . ?
B2 B7 B11 61.4(2) . . ?
B16 B7 B15 59.8(2) . . ?
B3 B7 B15 143.7(3) . . ?
B2 B7 B15 130.6(3) . . ?
B11 B7 B15 104.2(2) . . ?
B16 B7 B8 100.9(3) . . ?
B3 B7 B8 53.3(2) . . ?
B2 B7 B8 103.1(3) . . ?
B11 B7 B8 108.4(3) . . ?
B15 B7 B8 125.8(3) . . ?
B4 B8 B3 65.9(3) . . ?
B4 B8 B9 59.1(3) . . ?
B3 B8 B9 111.6(4) . . ?
B4 B8 B7 107.4(4) . . ?
B3 B8 B7 55.6(2) . . ?
B9 B8 B7 106.9(3) . . ?
B4 B9 B5 57.8(3) . . ?
B4 B9 B10 103.1(3) . . ?
B5 B9 B10 57.2(3) . . ?
B4 B9 B8 52.3(2) . . ?
B5 B9 B8 100.5(3) . . ?
B10 B9 B8 108.1(3) . . ?
B6 B10 B5 61.9(3) . . ?
B6 B10 B9 107.1(3) . . ?
B5 B10 B9 57.7(2) . . ?
B6 B10 B11 57.9(2) . . ?
B5 B10 B11 107.0(3) . . ?
B9 B10 B11 106.9(3) . . ?
B17 B11 B6 148.2(3) . . ?
B17 B11 B7 108.5(3) . . ?
B6 B11 B7 103.3(3) . . ?
B17 B11 B16 58.8(2) . . ?
B6 B11 B16 147.1(3) . . ?
B7 B11 B16 56.8(2) . . ?
B17 B11 B2 143.8(3) . . ?
B6 B11 B2 57.6(2) . . ?
B7 B11 B2 57.7(2) . . ?
B16 B11 B2 114.1(3) . . ?
B17 B11 B10 113.6(3) . . ?
B6 B11 B10 54.4(2) . . ?
B7 B11 B10 108.9(3) . . ?
B16 B11 B10 103.9(3) . . ?
B2 B11 B10 102.6(3) . . ?
B17 B11 B12 53.8(2) . . ?
B6 B11 B12 109.2(3) . . ?
B7 B11 B12 119.0(2) . . ?
B16 B11 B12 103.6(2) . . ?
B2 B11 B12 100.8(2) . . ?
B10 B11 B12 132.1(3) . . ?
B17 B12 B13 109.8(3) . . ?
B17 B12 B18 61.5(2) . . ?
B13 B12 B18 57.5(2) . . ?
B17 B12 B11 56.4(2) . . ?
B13 B12 B11 114.4(3) . . ?
B18 B12 B11 106.6(3) . . ?
B18 B13 B12 61.5(2) . . ?
B18 B13 B14 61.0(2) . . ?
B12 B13 B14 104.5(2) . . ?
B19 B14 B18 59.5(2) . . ?
B19 B14 B13 108.2(3) . . ?
B18 B14 B13 57.0(2) . . ?
B19 B14 B15 56.48(19) . . ?
B18 B14 B15 108.5(2) . . ?
B13 B14 B15 120.8(2) . . ?
B19 B15 B16 59.0(2) . . ?
B19 B15 B7 108.3(3) . . ?
B16 B15 B7 57.58(19) . . ?
B19 B15 B14 56.58(19) . . ?
B16 B15 B14 105.4(2) . . ?
B7 B15 B14 115.8(3) . . ?
B7 B16 B19 113.3(3) . . ?
B7 B16 B15 62.6(2) . . ?
B19 B16 B15 59.8(2) . . ?
B7 B16 B17 113.5(3) . . ?
B19 B16 B17 59.6(2) . . ?
B15 B16 B17 107.7(3) . . ?
B7 B16 B11 61.5(2) . . ?
B19 B16 B11 106.4(3) . . ?
B15 B16 B11 106.1(3) . . ?
B17 B16 B11 60.0(2) . . ?
B12 B17 B19 107.6(3) . . ?
B12 B17 B16 118.7(3) . . ?
B19 B17 B16 59.0(2) . . ?
B12 B17 B11 69.9(2) . . ?
B19 B17 B11 106.8(2) . . ?
B16 B17 B11 61.2(2) . . ?
B12 B17 B18 60.2(2) . . ?
B19 B17 B18 59.3(2) . . ?
B16 B17 B18 112.3(3) . . ?
B11 B17 B18 116.3(2) . . ?
B13 B18 B19 112.4(2) . . ?
B13 B18 B12 61.1(2) . . ?
B19 B18 B12 105.7(2) . . ?
B13 B18 B14 62.0(2) . . ?
B19 B18 B14 59.5(2) . . ?
B12 B18 B14 105.0(2) . . ?
B13 B18 B17 110.2(2) . . ?
B19 B18 B17 58.8(2) . . ?
B12 B18 B17 58.3(2) . . ?
B14 B18 B17 104.7(2) . . ?
B16 B19 B17 61.4(2) . . ?
B16 B19 B15 61.2(2) . . ?
B17 B19 B15 110.2(3) . . ?
B16 B19 B14 115.5(3) . . ?
B17 B19 B14 108.2(3) . . ?
B15 B19 B14 66.9(2) . . ?
B16 B19 B18 116.7(3) . . ?
B17 B19 B18 61.9(2) . . ?
B15 B19 B18 118.6(3) . . ?
B14 B19 B18 61.0(2) . . ?
C5S O1S C2S 110.3(19) . . ?
O1S C2S C3S 107.2(17) . . ?
C4S C3S C2S 106(2) . . ?
C5S C4S C3S 108(2) . . ?
O1S C5S C4S 107(2) . . ?
C5T O1T C2T 110.4(10) . . ?
O1T C2T C3T 114.7(10) . . ?
C2T C3T C4T 96.8(12) . . ?
C5T C4T C3T 110.5(16) . . ?
O1T C5T C4T 101.2(14) . . ?

loop_
_geom_bond_atom_site_label_1
_geom_bond_atom_site_label_2
_geom_bond_distance
_geom_bond_site_symmetry_2
_geom_bond_publ_flag
P1 N1 1.584(2) . ?
P1 C1 1.801(3) . ?
P1 C7 1.803(2) . ?
P1 C13 1.806(2) . ?
P2 N1 1.5868(19) . ?
P2 C19 1.800(3) . ?
P2 C25 1.805(2) . ?
P2 C31 1.806(2) . ?
C1 C2 1.390(4) . ?
C1 C6 1.398(3) . ?
C2 C3 1.383(4) . ?
C3 C4 1.389(5) . ?
C4 C5 1.377(4) . ?
C5 C6 1.372(4) . ?
C7 C12 1.386(3) . ?
C7 C8 1.399(3) . ?
C8 C9 1.389(4) . ?
C9 C10 1.381(4) . ?
C10 C11 1.384(4) . ?
C11 C12 1.391(3) . ?
C13 C14 1.396(3) . ?
C13 C18 1.402(3) . ?
C14 C15 1.390(3) . ?
C15 C16 1.383(4) . ?
C16 C17 1.396(4) . ?
C17 C18 1.388(3) . ?
C19 C20 1.398(3) . ?
C19 C24 1.401(3) . ?
C20 C21 1.384(4) . ?
C21 C22 1.378(4) . ?
C22 C23 1.389(4) . ?
C23 C24 1.393(4) . ?
C25 C26 1.394(4) . ?
C25 C30 1.403(3) . ?
C26 C27 1.387(4) . ?
C27 C28 1.381(4) . ?
C28 C29 1.398(4) . ?
C29 C30 1.390(4) . ?
C31 C32 1.402(3) . ?
C31 C36 1.402(3) . ?
C32 C33 1.394(3) . ?
C33 C34 1.387(4) . ?
C34 C35 1.383(4) . ?
C35 C36 1.384(3) . ?
B1 B4 1.728(7) . ?
B1 B3 1.733(7) . ?
B1 B2 1.744(6) . ?
B1 B6 1.755(8) . ?
B1 B5 1.757(7) . ?
B2 B6 1.757(6) . ?
B2 B7 1.761(6) . ?
B2 B3 1.777(6) . ?
B2 B11 1.831(6) . ?
B3 B8 1.686(7) . ?
B3 B7 1.735(5) . ?
B3 B4 1.801(6) . ?
B4 B8 1.626(7) . ?
B4 B5 1.710(7) . ?
B4 B9 1.764(6) . ?
B5 B10 1.768(7) . ?
B5 B9 1.777(6) . ?
B5 B6 1.807(6) . ?
B6 B10 1.744(6) . ?
B6 B11 1.817(6) . ?
B7 B16 1.734(5) . ?
B7 B11 1.821(6) . ?
B7 B15 1.824(5) . ?
B7 B8 1.991(7) . ?
B8 B9 1.915(7) . ?
B9 B10 1.907(6) . ?
B10 B11 1.987(6) . ?
B11 B17 1.802(6) . ?
B11 B16 1.823(5) . ?
B11 B12 2.032(5) . ?
B12 B17 1.746(5) . ?
B12 B13 1.774(5) . ?
B12 B18 1.781(6) . ?
B13 B18 1.710(5) . ?
B13 B14 1.800(6) . ?
B14 B19 1.755(5) . ?
B14 B18 1.782(5) . ?
B14 B15 1.934(5) . ?
B15 B19 1.753(5) . ?
B15 B16 1.776(5) . ?
B16 B19 1.737(5) . ?
B16 B17 1.780(5) . ?
B17 B19 1.749(6) . ?
B17 B18 1.802(5) . ?
B18 B19 1.757(5) . ?
O1S C5S 1.460(19) . ?
O1S C2S 1.465(18) . ?
C2S C3S 1.519(17) . ?
C3S C4S 1.505(17) . ?
C4S C5S 1.497(17) . ?
O1T C5T 1.410(14) . ?
O1T C2T 1.414(13) . ?
C2T C3T 1.466(12) . ?
C3T C4T 1.550(15) . ?
C4T C5T 1.523(15) . ?

loop_
_geom_torsion_atom_site_label_1
_geom_torsion_atom_site_label_2
_geom_torsion_atom_site_label_3
_geom_torsion_atom_site_label_4
_geom_torsion
_geom_torsion_site_symmetry_1
_geom_torsion_site_symmetry_2
_geom_torsion_site_symmetry_3
_geom_torsion_site_symmetry_4
_geom_torsion_publ_flag
C1 P1 N1 P2 89.9(2) . . . . ?
C7 P1 N1 P2 -151.7(2) . . . . ?
C13 P1 N1 P2 -31.8(3) . . . . ?
C19 P2 N1 P1 -99.6(2) . . . . ?
C25 P2 N1 P1 143.5(2) . . . . ?
C31 P2 N1 P1 22.6(3) . . . . ?
N1 P1 C1 C2 -33.8(3) . . . . ?
C7 P1 C1 C2 -153.6(2) . . . . ?
C13 P1 C1 C2 91.9(2) . . . . ?
N1 P1 C1 C6 151.9(2) . . . . ?
C7 P1 C1 C6 32.1(2) . . . . ?
C13 P1 C1 C6 -82.4(2) . . . . ?
C6 C1 C2 C3 1.6(5) . . . . ?
P1 C1 C2 C3 -172.8(3) . . . . ?
C1 C2 C3 C4 -0.2(6) . . . . ?
C2 C3 C4 C5 -1.7(6) . . . . ?
C3 C4 C5 C6 2.2(6) . . . . ?
C4 C5 C6 C1 -0.9(5) . . . . ?
C2 C1 C6 C5 -1.0(4) . . . . ?
P1 C1 C6 C5 173.4(2) . . . . ?
N1 P1 C7 C12 134.2(2) . . . . ?
C1 P1 C7 C12 -103.2(2) . . . . ?
C13 P1 C7 C12 10.6(2) . . . . ?
N1 P1 C7 C8 -48.8(2) . . . . ?
C1 P1 C7 C8 73.7(2) . . . . ?
C13 P1 C7 C8 -172.5(2) . . . . ?
C12 C7 C8 C9 -0.5(4) . . . . ?
P1 C7 C8 C9 -177.5(2) . . . . ?
C7 C8 C9 C10 -0.1(5) . . . . ?
C8 C9 C10 C11 0.2(5) . . . . ?
C9 C10 C11 C12 0.2(4) . . . . ?
C8 C7 C12 C11 0.9(4) . . . . ?
P1 C7 C12 C11 177.8(2) . . . . ?
C10 C11 C12 C7 -0.8(4) . . . . ?
N1 P1 C13 C14 126.27(19) . . . . ?
C1 P1 C13 C14 0.7(2) . . . . ?
C7 P1 C13 C14 -113.0(2) . . . . ?
N1 P1 C13 C18 -50.9(2) . . . . ?
C1 P1 C13 C18 -176.45(18) . . . . ?
C7 P1 C13 C18 69.8(2) . . . . ?
C18 C13 C14 C15 0.4(3) . . . . ?
P1 C13 C14 C15 -176.73(18) . . . . ?
C13 C14 C15 C16 0.3(4) . . . . ?
C14 C15 C16 C17 -0.9(4) . . . . ?
C15 C16 C17 C18 0.7(4) . . . . ?
C16 C17 C18 C13 0.1(4) . . . . ?
C14 C13 C18 C17 -0.6(3) . . . . ?
P1 C13 C18 C17 176.66(18) . . . . ?
N1 P2 C19 C20 144.0(2) . . . . ?
C25 P2 C19 C20 -98.9(2) . . . . ?
C31 P2 C19 C20 17.2(2) . . . . ?
N1 P2 C19 C24 -35.9(2) . . . . ?
C25 P2 C19 C24 81.3(2) . . . . ?
C31 P2 C19 C24 -162.7(2) . . . . ?
C24 C19 C20 C21 1.3(4) . . . . ?
P2 C19 C20 C21 -178.6(2) . . . . ?
C19 C20 C21 C22 -1.0(4) . . . . ?
C20 C21 C22 C23 -0.4(5) . . . . ?
C21 C22 C23 C24 1.5(5) . . . . ?
C22 C23 C24 C19 -1.2(4) . . . . ?
C20 C19 C24 C23 -0.2(4) . . . . ?
P2 C19 C24 C23 179.7(2) . . . . ?
N1 P2 C25 C26 -11.5(2) . . . . ?
C19 P2 C25 C26 -130.4(2) . . . . ?
C31 P2 C25 C26 114.0(2) . . . . ?
N1 P2 C25 C30 169.3(2) . . . . ?
C19 P2 C25 C30 50.4(2) . . . . ?
C31 P2 C25 C30 -65.2(2) . . . . ?
C30 C25 C26 C27 -0.6(4) . . . . ?
P2 C25 C26 C27 -179.8(2) . . . . ?
C25 C26 C27 C28 0.6(5) . . . . ?
C26 C27 C28 C29 -0.5(5) . . . . ?
C27 C28 C29 C30 0.4(5) . . . . ?
C28 C29 C30 C25 -0.4(4) . . . . ?
C26 C25 C30 C29 0.5(4) . . . . ?
P2 C25 C30 C29 179.7(2) . . . . ?
N1 P2 C31 C32 -66.6(2) . . . . ?
C19 P2 C31 C32 57.1(2) . . . . ?
C25 P2 C31 C32 172.73(18) . . . . ?
N1 P2 C31 C36 110.5(2) . . . . ?
C19 P2 C31 C36 -125.8(2) . . . . ?
C25 P2 C31 C36 -10.2(2) . . . . ?
C36 C31 C32 C33 -0.1(3) . . . . ?
P2 C31 C32 C33 177.09(18) . . . . ?
C31 C32 C33 C34 0.7(4) . . . . ?
C32 C33 C34 C35 -0.6(4) . . . . ?
C33 C34 C35 C36 -0.2(4) . . . . ?
C34 C35 C36 C31 0.9(4) . . . . ?
C32 C31 C36 C35 -0.7(3) . . . . ?
P2 C31 C36 C35 -177.80(19) . . . . ?
B4 B1 B2 B6 -98.8(4) . . . . ?
B3 B1 B2 B6 -136.8(3) . . . . ?
B5 B1 B2 B6 -34.6(3) . . . . ?
B4 B1 B2 B7 3.0(5) . . . . ?
B3 B1 B2 B7 -35.0(3) . . . . ?
B6 B1 B2 B7 101.8(3) . . . . ?
B5 B1 B2 B7 67.1(5) . . . . ?
B4 B1 B2 B3 38.0(3) . . . . ?
B6 B1 B2 B3 136.8(3) . . . . ?
B5 B1 B2 B3 102.1(4) . . . . ?
B4 B1 B2 B11 -61.4(5) . . . . ?
B3 B1 B2 B11 -99.4(3) . . . . ?
B6 B1 B2 B11 37.4(3) . . . . ?
B5 B1 B2 B11 2.7(5) . . . . ?
B4 B1 B3 B8 -28.9(3) . . . . ?
B2 B1 B3 B8 111.2(3) . . . . ?
B6 B1 B3 B8 72.4(4) . . . . ?
B5 B1 B3 B8 6.1(4) . . . . ?
B4 B1 B3 B7 -104.2(3) . . . . ?
B2 B1 B3 B7 36.0(3) . . . . ?
B6 B1 B3 B7 -2.9(4) . . . . ?
B5 B1 B3 B7 -69.1(4) . . . . ?
B4 B1 B3 B2 -140.2(3) . . . . ?
B6 B1 B3 B2 -38.9(3) . . . . ?
B5 B1 B3 B2 -105.1(4) . . . . ?
B2 B1 B3 B4 140.2(3) . . . . ?
B6 B1 B3 B4 101.3(3) . . . . ?
B5 B1 B3 B4 35.1(3) . . . . ?
B1 B2 B3 B8 -94.4(4) . . . . ?
B6 B2 B3 B8 -56.1(4) . . . . ?
B7 B2 B3 B8 45.7(3) . . . . ?
B11 B2 B3 B8 7.9(4) . . . . ?
B1 B2 B3 B7 -140.1(3) . . . . ?
B6 B2 B3 B7 -101.8(3) . . . . ?
B11 B2 B3 B7 -37.8(3) . . . . ?
B6 B2 B3 B1 38.3(3) . . . . ?
B7 B2 B3 B1 140.1(3) . . . . ?
B11 B2 B3 B1 102.3(3) . . . . ?
B1 B2 B3 B4 -34.9(3) . . . . ?
B6 B2 B3 B4 3.4(4) . . . . ?
B7 B2 B3 B4 105.2(3) . . . . ?
B11 B2 B3 B4 67.3(3) . . . . ?
B3 B1 B4 B8 30.7(3) . . . . ?
B2 B1 B4 B8 -6.8(5) . . . . ?
B6 B1 B4 B8 -71.4(4) . . . . ?
B5 B1 B4 B8 -110.4(4) . . . . ?
B3 B1 B4 B5 141.1(3) . . . . ?
B2 B1 B4 B5 103.6(4) . . . . ?
B6 B1 B4 B5 39.0(3) . . . . ?
B3 B1 B4 B9 104.9(3) . . . . ?
B2 B1 B4 B9 67.4(5) . . . . ?
B6 B1 B4 B9 2.8(4) . . . . ?
B5 B1 B4 B9 -36.2(3) . . . . ?
B2 B1 B4 B3 -37.5(3) . . . . ?
B6 B1 B4 B3 -102.1(3) . . . . ?
B5 B1 B4 B3 -141.1(3) . . . . ?
B7 B3 B4 B8 -46.2(3) . . . . ?
B1 B3 B4 B8 -145.7(4) . . . . ?
B2 B3 B4 B8 -110.4(3) . . . . ?
B8 B3 B4 B5 109.9(4) . . . . ?
B7 B3 B4 B5 63.6(4) . . . . ?
B1 B3 B4 B5 -35.9(3) . . . . ?
B2 B3 B4 B5 -0.5(4) . . . . ?
B8 B3 B4 B1 145.7(4) . . . . ?
B7 B3 B4 B1 99.5(4) . . . . ?
B2 B3 B4 B1 35.4(3) . . . . ?
B8 B3 B4 B9 43.3(3) . . . . ?
B7 B3 B4 B9 -3.0(5) . . . . ?
B1 B3 B4 B9 -102.5(4) . . . . ?
B2 B3 B4 B9 -67.1(4) . . . . ?
B8 B4 B5 B1 98.8(4) . . . . ?
B9 B4 B5 B1 141.5(3) . . . . ?
B3 B4 B5 B1 34.8(3) . . . . ?
B8 B4 B5 B10 -0.4(5) . . . . ?
B1 B4 B5 B10 -99.2(3) . . . . ?
B9 B4 B5 B10 42.2(3) . . . . ?
B3 B4 B5 B10 -64.4(4) . . . . ?
B8 B4 B5 B9 -42.7(4) . . . . ?
B1 B4 B5 B9 -141.5(3) . . . . ?
B3 B4 B5 B9 -106.7(3) . . . . ?
B8 B4 B5 B6 61.5(5) . . . . ?
B1 B4 B5 B6 -37.3(3) . . . . ?
B9 B4 B5 B6 104.2(3) . . . . ?
B3 B4 B5 B6 -2.5(4) . . . . ?
B3 B1 B5 B4 -36.7(3) . . . . ?
B2 B1 B5 B4 -103.3(4) . . . . ?
B6 B1 B5 B4 -137.3(3) . . . . ?
B4 B1 B5 B10 104.8(3) . . . . ?
B3 B1 B5 B10 68.1(4) . . . . ?
B2 B1 B5 B10 1.5(5) . . . . ?
B6 B1 B5 B10 -32.6(3) . . . . ?
B4 B1 B5 B9 35.3(3) . . . . ?
B3 B1 B5 B9 -1.3(4) . . . . ?
B2 B1 B5 B9 -68.0(5) . . . . ?
B6 B1 B5 B9 -102.0(3) . . . . ?
B4 B1 B5 B6 137.3(3) . . . . ?
B3 B1 B5 B6 100.7(3) . . . . ?
B2 B1 B5 B6 34.0(3) . . . . ?
B4 B1 B6 B10 -4.3(4) . . . . ?
B3 B1 B6 B10 -70.7(4) . . . . ?
B2 B1 B6 B10 -110.2(3) . . . . ?
B5 B1 B6 B10 33.3(3) . . . . ?
B4 B1 B6 B2 105.9(3) . . . . ?
B3 B1 B6 B2 39.4(3) . . . . ?
B5 B1 B6 B2 143.5(3) . . . . ?
B4 B1 B6 B5 -37.6(3) . . . . ?
B3 B1 B6 B5 -104.1(3) . . . . ?
B2 B1 B6 B5 -143.5(3) . . . . ?
B4 B1 B6 B11 68.2(4) . . . . ?
B3 B1 B6 B11 1.7(4) . . . . ?
B2 B1 B6 B11 -37.7(3) . . . . ?
B5 B1 B6 B11 105.8(3) . . . . ?
B1 B2 B6 B10 97.8(4) . . . . ?
B7 B2 B6 B10 -1.8(5) . . . . ?
B3 B2 B6 B10 60.1(4) . . . . ?
B11 B2 B6 B10 -41.1(3) . . . . ?
B7 B2 B6 B1 -99.6(3) . . . . ?
B3 B2 B6 B1 -37.8(3) . . . . ?
B11 B2 B6 B1 -139.0(3) . . . . ?
B1 B2 B6 B5 32.8(3) . . . . ?
B7 B2 B6 B5 -66.9(4) . . . . ?
B3 B2 B6 B5 -5.0(4) . . . . ?
B11 B2 B6 B5 -106.2(3) . . . . ?
B1 B2 B6 B11 139.0(3) . . . . ?
B7 B2 B6 B11 39.4(3) . . . . ?
B3 B2 B6 B11 101.2(3) . . . . ?
B4 B5 B6 B10 -105.4(3) . . . . ?
B1 B5 B6 B10 -143.1(3) . . . . ?
B9 B5 B6 B10 -41.2(3) . . . . ?
B4 B5 B6 B1 37.7(3) . . . . ?
B10 B5 B6 B1 143.1(3) . . . . ?
B9 B5 B6 B1 101.9(4) . . . . ?
B4 B5 B6 B2 4.7(4) . . . . ?
B1 B5 B6 B2 -32.9(3) . . . . ?
B10 B5 B6 B2 110.2(3) . . . . ?
B9 B5 B6 B2 69.0(4) . . . . ?
B4 B5 B6 B11 -61.8(4) . . . . ?
B1 B5 B6 B11 -99.5(4) . . . . ?
B10 B5 B6 B11 43.7(3) . . . . ?
B9 B5 B6 B11 2.5(5) . . . . ?
B8 B3 B7 B16 -31.5(7) . . . . ?
B1 B3 B7 B16 70.1(7) . . . . ?
B2 B3 B7 B16 105.8(7) . . . . ?
B4 B3 B7 B16 7.4(8) . . . . ?
B8 B3 B7 B2 -137.3(3) . . . . ?
B1 B3 B7 B2 -35.7(3) . . . . ?
B4 B3 B7 B2 -98.4(4) . . . . ?
B8 B3 B7 B11 -98.6(3) . . . . ?
B1 B3 B7 B11 3.0(4) . . . . ?
B2 B3 B7 B11 38.7(3) . . . . ?
B4 B3 B7 B11 -59.7(4) . . . . ?
B8 B3 B7 B15 102.5(5) . . . . ?
B1 B3 B7 B15 -155.9(5) . . . . ?
B2 B3 B7 B15 -120.2(5) . . . . ?
B4 B3 B7 B15 141.4(5) . . . . ?
B1 B3 B7 B8 101.6(3) . . . . ?
B2 B3 B7 B8 137.3(3) . . . . ?
B4 B3 B7 B8 38.9(3) . . . . ?
B1 B2 B7 B16 -111.1(4) . . . . ?
B6 B2 B7 B16 -47.5(4) . . . . ?
B3 B2 B7 B16 -146.2(4) . . . . ?
B11 B2 B7 B16 -8.2(3) . . . . ?
B1 B2 B7 B3 35.1(3) . . . . ?
B6 B2 B7 B3 98.6(3) . . . . ?
B11 B2 B7 B3 138.0(3) . . . . ?
B1 B2 B7 B11 -102.9(3) . . . . ?
B6 B2 B7 B11 -39.3(3) . . . . ?
B3 B2 B7 B11 -138.0(3) . . . . ?
B1 B2 B7 B15 172.7(3) . . . . ?
B6 B2 B7 B15 -123.7(4) . . . . ?
B3 B2 B7 B15 137.6(4) . . . . ?
B11 B2 B7 B15 -84.4(4) . . . . ?
B1 B2 B7 B8 1.2(4) . . . . ?
B6 B2 B7 B8 64.7(4) . . . . ?
B3 B2 B7 B8 -33.9(3) . . . . ?
B11 B2 B7 B8 104.1(3) . . . . ?
B5 B4 B8 B3 -97.8(4) . . . . ?
B1 B4 B8 B3 -30.7(3) . . . . ?
B9 B4 B8 B3 -137.5(3) . . . . ?
B5 B4 B8 B9 39.8(3) . . . . ?
B1 B4 B8 B9 106.8(4) . . . . ?
B3 B4 B8 B9 137.5(3) . . . . ?
B5 B4 B8 B7 -59.9(4) . . . . ?
B1 B4 B8 B7 7.1(5) . . . . ?
B9 B4 B8 B7 -99.7(3) . . . . ?
B3 B4 B8 B7 37.8(3) . . . . ?
B7 B3 B8 B4 134.8(3) . . . . ?
B1 B3 B8 B4 30.0(3) . . . . ?
B2 B3 B8 B4 93.8(4) . . . . ?
B7 B3 B8 B9 96.2(3) . . . . ?
B1 B3 B8 B9 -8.5(4) . . . . ?
B2 B3 B8 B9 55.2(4) . . . . ?
B4 B3 B8 B9 -38.5(3) . . . . ?
B1 B3 B8 B7 -104.7(3) . . . . ?
B2 B3 B8 B7 -41.0(3) . . . . ?
B4 B3 B8 B7 -134.8(3) . . . . ?
B16 B7 B8 B4 122.2(3) . . . . ?
B3 B7 B8 B4 -42.8(3) . . . . ?
B2 B7 B8 B4 -5.3(4) . . . . ?
B11 B7 B8 B4 58.7(4) . . . . ?
B15 B7 B8 B4 -177.3(3) . . . . ?
B16 B7 B8 B3 165.0(3) . . . . ?
B2 B7 B8 B3 37.5(3) . . . . ?
B11 B7 B8 B3 101.4(3) . . . . ?
B15 B7 B8 B3 -134.6(4) . . . . ?
B16 B7 B8 B9 60.1(3) . . . . ?
B3 B7 B8 B9 -104.9(4) . . . . ?
B2 B7 B8 B9 -67.4(3) . . . . ?
B11 B7 B8 B9 -3.5(4) . . . . ?
B15 B7 B8 B9 120.6(3) . . . . ?
B8 B4 B9 B5 139.4(3) . . . . ?
B1 B4 B9 B5 36.2(3) . . . . ?
B3 B4 B9 B5 100.5(4) . . . . ?
B8 B4 B9 B10 102.9(3) . . . . ?
B5 B4 B9 B10 -36.5(3) . . . . ?
B1 B4 B9 B10 -0.3(4) . . . . ?
B3 B4 B9 B10 63.9(4) . . . . ?
B5 B4 B9 B8 -139.4(3) . . . . ?
B1 B4 B9 B8 -103.2(4) . . . . ?
B3 B4 B9 B8 -38.9(3) . . . . ?
B1 B5 B9 B4 -35.0(3) . . . . ?
B10 B5 B9 B4 -136.4(3) . . . . ?
B6 B5 B9 B4 -98.2(3) . . . . ?
B4 B5 B9 B10 136.4(3) . . . . ?
B1 B5 B9 B10 101.4(3) . . . . ?
B6 B5 B9 B10 38.2(3) . . . . ?
B4 B5 B9 B8 31.5(3) . . . . ?
B1 B5 B9 B8 -3.4(4) . . . . ?
B10 B5 B9 B8 -104.9(3) . . . . ?
B6 B5 B9 B8 -66.7(4) . . . . ?
B3 B8 B9 B4 41.5(3) . . . . ?
B7 B8 B9 B4 100.5(4) . . . . ?
B4 B8 B9 B5 -34.0(3) . . . . ?
B3 B8 B9 B5 7.5(4) . . . . ?
B7 B8 B9 B5 66.4(3) . . . . ?
B4 B8 B9 B10 -92.8(3) . . . . ?
B3 B8 B9 B10 -51.3(4) . . . . ?
B7 B8 B9 B10 7.7(4) . . . . ?
B1 B6 B10 B5 -33.1(3) . . . . ?
B2 B6 B10 B5 -98.0(4) . . . . ?
B11 B6 B10 B5 -136.6(3) . . . . ?
B1 B6 B10 B9 4.0(4) . . . . ?
B2 B6 B10 B9 -60.9(4) . . . . ?
B5 B6 B10 B9 37.1(3) . . . . ?
B11 B6 B10 B9 -99.6(3) . . . . ?
B1 B6 B10 B11 103.6(3) . . . . ?
B2 B6 B10 B11 38.7(3) . . . . ?
B5 B6 B10 B11 136.6(3) . . . . ?
B4 B5 B10 B6 96.7(3) . . . . ?
B1 B5 B10 B6 32.8(3) . . . . ?
B9 B5 B10 B6 137.0(3) . . . . ?
B4 B5 B10 B9 -40.3(3) . . . . ?
B1 B5 B10 B9 -104.2(4) . . . . ?
B6 B5 B10 B9 -137.0(3) . . . . ?
B4 B5 B10 B11 59.3(4) . . . . ?
B1 B5 B10 B11 -4.7(4) . . . . ?
B9 B5 B10 B11 99.6(3) . . . . ?
B6 B5 B10 B11 -37.5(3) . . . . ?
B4 B9 B10 B6 -2.2(4) . . . . ?
B5 B9 B10 B6 -39.0(3) . . . . ?
B8 B9 B10 B6 52.0(4) . . . . ?
B4 B9 B10 B5 36.8(3) . . . . ?
B8 B9 B10 B5 91.0(3) . . . . ?
B4 B9 B10 B11 -63.0(4) . . . . ?
B5 B9 B10 B11 -99.8(3) . . . . ?
B8 B9 B10 B11 -8.8(4) . . . . ?
B10 B6 B11 B17 -77.3(5) . . . . ?
B1 B6 B11 B17 178.9(4) . . . . ?
B2 B6 B11 B17 142.1(5) . . . . ?
B5 B6 B11 B17 -117.4(5) . . . . ?
B10 B6 B11 B7 103.8(3) . . . . ?
B1 B6 B11 B7 0.1(4) . . . . ?
B2 B6 B11 B7 -36.8(3) . . . . ?
B5 B6 B11 B7 63.8(4) . . . . ?
B10 B6 B11 B16 55.8(6) . . . . ?
B1 B6 B11 B16 -48.0(6) . . . . ?
B2 B6 B11 B16 -84.8(6) . . . . ?
B5 B6 B11 B16 15.7(7) . . . . ?
B10 B6 B11 B2 140.6(3) . . . . ?
B1 B6 B11 B2 36.8(3) . . . . ?
B5 B6 B11 B2 100.5(4) . . . . ?
B1 B6 B11 B10 -103.8(3) . . . . ?
B2 B6 B11 B10 -140.6(3) . . . . ?
B5 B6 B11 B10 -40.1(3) . . . . ?
B10 B6 B11 B12 -128.6(3) . . . . ?
B1 B6 B11 B12 127.7(3) . . . . ?
B2 B6 B11 B12 90.9(3) . . . . ?
B5 B6 B11 B12 -168.6(3) . . . . ?
B16 B7 B11 B17 29.5(2) . . . . ?
B3 B7 B11 B17 178.8(3) . . . . ?
B2 B7 B11 B17 -142.6(3) . . . . ?
B15 B7 B11 B17 -13.9(3) . . . . ?
B8 B7 B11 B17 122.2(3) . . . . ?
B16 B7 B11 B6 -151.1(3) . . . . ?
B3 B7 B11 B6 -1.8(3) . . . . ?
B2 B7 B11 B6 36.7(2) . . . . ?
B15 B7 B11 B6 165.4(3) . . . . ?
B8 B7 B11 B6 -58.5(3) . . . . ?
B3 B7 B11 B16 149.3(3) . . . . ?
B2 B7 B11 B16 -172.2(3) . . . . ?
B15 B7 B11 B16 -43.4(2) . . . . ?
B8 B7 B11 B16 92.7(3) . . . . ?
B16 B7 B11 B2 172.2(3) . . . . ?
B3 B7 B11 B2 -38.5(3) . . . . ?
B15 B7 B11 B2 128.7(3) . . . . ?
B8 B7 B11 B2 -95.2(3) . . . . ?
B16 B7 B11 B10 -94.6(3) . . . . ?
B3 B7 B11 B10 54.7(4) . . . . ?
B2 B7 B11 B10 93.2(3) . . . . ?
B15 B7 B11 B10 -138.1(3) . . . . ?
B8 B7 B11 B10 -2.0(4) . . . . ?
B16 B7 B11 B12 87.7(3) . . . . ?
B3 B7 B11 B12 -123.0(3) . . . . ?
B2 B7 B11 B12 -84.4(3) . . . . ?
B15 B7 B11 B12 44.3(4) . . . . ?
B8 B7 B11 B12 -179.6(3) . . . . ?
B1 B2 B11 B17 176.2(5) . . . . ?
B6 B2 B11 B17 -146.7(5) . . . . ?
B7 B2 B11 B17 76.8(5) . . . . ?
B3 B2 B11 B17 113.7(5) . . . . ?
B1 B2 B11 B6 -37.1(3) . . . . ?
B7 B2 B11 B6 -136.5(3) . . . . ?
B3 B2 B11 B6 -99.6(3) . . . . ?
B1 B2 B11 B7 99.4(3) . . . . ?
B6 B2 B11 B7 136.5(3) . . . . ?
B3 B2 B11 B7 36.9(3) . . . . ?
B1 B2 B11 B16 106.6(3) . . . . ?
B6 B2 B11 B16 143.7(3) . . . . ?
B7 B2 B11 B16 7.2(2) . . . . ?
B3 B2 B11 B16 44.1(3) . . . . ?
B1 B2 B11 B10 -5.2(4) . . . . ?
B6 B2 B11 B10 31.9(3) . . . . ?
B7 B2 B11 B10 -104.5(3) . . . . ?
B3 B2 B11 B10 -67.7(3) . . . . ?
B1 B2 B11 B12 -143.0(3) . . . . ?
B6 B2 B11 B12 -105.9(3) . . . . ?
B7 B2 B11 B12 117.6(3) . . . . ?
B3 B2 B11 B12 154.5(3) . . . . ?
B6 B10 B11 B17 145.8(4) . . . . ?
B5 B10 B11 B17 -174.9(3) . . . . ?
B9 B10 B11 B17 -114.3(3) . . . . ?
B5 B10 B11 B6 39.3(3) . . . . ?
B9 B10 B11 B6 99.9(3) . . . . ?
B6 B10 B11 B7 -93.2(3) . . . . ?
B5 B10 B11 B7 -53.8(4) . . . . ?
B9 B10 B11 B7 6.7(4) . . . . ?
B6 B10 B11 B16 -152.4(3) . . . . ?
B5 B10 B11 B16 -113.1(3) . . . . ?
B9 B10 B11 B16 -52.6(3) . . . . ?
B6 B10 B11 B2 -33.3(3) . . . . ?
B5 B10 B11 B2 6.0(4) . . . . ?
B9 B10 B11 B2 66.6(3) . . . . ?
B6 B10 B11 B12 84.1(4) . . . . ?
B5 B10 B11 B12 123.4(4) . . . . ?
B9 B10 B11 B12 -176.0(3) . . . . ?
B6 B11 B12 B17 149.4(3) . . . . ?
B7 B11 B12 B17 -92.5(3) . . . . ?
B16 B11 B12 B17 -33.1(2) . . . . ?
B2 B11 B12 B17 -151.4(3) . . . . ?
B10 B11 B12 B17 90.5(4) . . . . ?
B17 B11 B12 B13 98.4(3) . . . . ?
B6 B11 B12 B13 -112.3(3) . . . . ?
B7 B11 B12 B13 5.9(4) . . . . ?
B16 B11 B12 B13 65.3(3) . . . . ?
B2 B11 B12 B13 -53.0(4) . . . . ?
B10 B11 B12 B13 -171.1(3) . . . . ?
B17 B11 B12 B18 37.1(2) . . . . ?
B6 B11 B12 B18 -173.6(3) . . . . ?
B7 B11 B12 B18 -55.4(4) . . . . ?
B16 B11 B12 B18 4.0(3) . . . . ?
B2 B11 B12 B18 -114.3(3) . . . . ?
B10 B11 B12 B18 127.6(4) . . . . ?
B17 B12 B13 B18 -33.7(3) . . . . ?
B11 B12 B13 B18 -94.8(3) . . . . ?
B17 B12 B13 B14 10.9(3) . . . . ?
B18 B12 B13 B14 44.6(2) . . . . ?
B11 B12 B13 B14 -50.2(3) . . . . ?
B18 B13 B14 B19 31.8(2) . . . . ?
B12 B13 B14 B19 -13.1(3) . . . . ?
B12 B13 B14 B18 -44.9(2) . . . . ?
B18 B13 B14 B15 93.1(3) . . . . ?
B12 B13 B14 B15 48.2(3) . . . . ?
B16 B7 B15 B19 -31.4(3) . . . . ?
B3 B7 B15 B19 172.5(5) . . . . ?
B2 B7 B15 B19 77.4(4) . . . . ?
B11 B7 B15 B19 13.0(3) . . . . ?
B8 B7 B15 B19 -112.8(3) . . . . ?
B3 B7 B15 B16 -156.1(6) . . . . ?
B2 B7 B15 B16 108.8(4) . . . . ?
B11 B7 B15 B16 44.4(2) . . . . ?
B8 B7 B15 B16 -81.4(3) . . . . ?
B16 B7 B15 B14 -92.4(3) . . . . ?
B3 B7 B15 B14 111.5(5) . . . . ?
B2 B7 B15 B14 16.4(5) . . . . ?
B11 B7 B15 B14 -48.0(3) . . . . ?
B8 B7 B15 B14 -173.8(3) . . . . ?
B18 B14 B15 B19 -30.3(3) . . . . ?
B13 B14 B15 B19 -92.4(3) . . . . ?
B19 B14 B15 B16 34.7(2) . . . . ?
B18 B14 B15 B16 4.4(3) . . . . ?
B13 B14 B15 B16 -57.7(3) . . . . ?
B19 B14 B15 B7 95.7(3) . . . . ?
B18 B14 B15 B7 65.4(3) . . . . ?
B13 B14 B15 B7 3.3(4) . . . . ?
B3 B7 B16 B19 -176.6(6) . . . . ?
B2 B7 B16 B19 -88.5(4) . . . . ?
B11 B7 B16 B19 -96.6(3) . . . . ?
B15 B7 B16 B19 32.9(3) . . . . ?
B8 B7 B16 B19 158.2(3) . . . . ?
B3 B7 B16 B15 150.5(7) . . . . ?
B2 B7 B16 B15 -121.4(3) . . . . ?
B11 B7 B16 B15 -129.6(3) . . . . ?
B8 B7 B16 B15 125.2(3) . . . . ?
B3 B7 B16 B17 -111.0(7) . . . . ?
B2 B7 B16 B17 -22.9(4) . . . . ?
B11 B7 B16 B17 -31.0(3) . . . . ?
B15 B7 B16 B17 98.5(3) . . . . ?
B8 B7 B16 B17 -136.2(3) . . . . ?
B3 B7 B16 B11 -80.0(7) . . . . ?
B2 B7 B16 B11 8.2(3) . . . . ?
B15 B7 B16 B11 129.6(3) . . . . ?
B8 B7 B16 B11 -105.2(3) . . . . ?
B19 B15 B16 B7 144.7(3) . . . . ?
B14 B15 B16 B7 111.0(3) . . . . ?
B7 B15 B16 B19 -144.7(3) . . . . ?
B14 B15 B16 B19 -33.7(2) . . . . ?
B19 B15 B16 B17 36.9(3) . . . . ?
B7 B15 B16 B17 -107.8(3) . . . . ?
B14 B15 B16 B17 3.2(3) . . . . ?
B19 B15 B16 B11 99.9(3) . . . . ?
B7 B15 B16 B11 -44.8(2) . . . . ?
B14 B15 B16 B11 66.2(3) . . . . ?
B17 B11 B16 B7 -146.9(3) . . . . ?
B6 B11 B16 B7 59.9(6) . . . . ?
B2 B11 B16 B7 -7.3(2) . . . . ?
B10 B11 B16 B7 103.6(3) . . . . ?
B12 B11 B16 B7 -116.0(3) . . . . ?
B17 B11 B16 B19 -38.9(2) . . . . ?
B6 B11 B16 B19 167.9(5) . . . . ?
B7 B11 B16 B19 108.1(3) . . . . ?
B2 B11 B16 B19 100.8(3) . . . . ?
B10 B11 B16 B19 -148.3(3) . . . . ?
B12 B11 B16 B19 -7.9(3) . . . . ?
B17 B11 B16 B15 -101.5(3) . . . . ?
B6 B11 B16 B15 105.3(5) . . . . ?
B7 B11 B16 B15 45.4(2) . . . . ?
B2 B11 B16 B15 38.2(3) . . . . ?
B10 B11 B16 B15 149.1(3) . . . . ?
B12 B11 B16 B15 -70.5(3) . . . . ?
B6 B11 B16 B17 -153.2(6) . . . . ?
B7 B11 B16 B17 146.9(3) . . . . ?
B2 B11 B16 B17 139.6(3) . . . . ?
B10 B11 B16 B17 -109.4(3) . . . . ?
B12 B11 B16 B17 31.0(2) . . . . ?
B13 B12 B17 B19 -4.8(4) . . . . ?
B18 B12 B17 B19 -36.9(2) . . . . ?
B11 B12 B17 B19 102.0(3) . . . . ?
B13 B12 B17 B16 -68.5(4) . . . . ?
B18 B12 B17 B16 -100.7(3) . . . . ?
B11 B12 B17 B16 38.2(3) . . . . ?
B13 B12 B17 B11 -106.7(3) . . . . ?
B18 B12 B17 B11 -138.9(3) . . . . ?
B13 B12 B17 B18 32.2(2) . . . . ?
B11 B12 B17 B18 138.9(3) . . . . ?
B7 B16 B17 B12 -10.0(4) . . . . ?
B19 B16 B17 B12 94.2(3) . . . . ?
B15 B16 B17 B12 57.2(4) . . . . ?
B11 B16 B17 B12 -41.5(3) . . . . ?
B7 B16 B17 B19 -104.2(3) . . . . ?
B15 B16 B17 B19 -37.0(2) . . . . ?
B11 B16 B17 B19 -135.8(3) . . . . ?
B7 B16 B17 B11 31.6(3) . . . . ?
B19 B16 B17 B11 135.8(3) . . . . ?
B15 B16 B17 B11 98.8(3) . . . . ?
B7 B16 B17 B18 -77.2(3) . . . . ?
B19 B16 B17 B18 27.0(3) . . . . ?
B15 B16 B17 B18 -10.0(4) . . . . ?
B11 B16 B17 B18 -108.7(3) . . . . ?
B6 B11 B17 B12 -65.9(5) . . . . ?
B7 B11 B17 B12 112.9(3) . . . . ?
B16 B11 B17 B12 141.7(3) . . . . ?
B2 B11 B17 B12 52.7(5) . . . . ?
B10 B11 B17 B12 -125.9(3) . . . . ?
B6 B11 B17 B19 -169.0(5) . . . . ?
B7 B11 B17 B19 9.8(3) . . . . ?
B16 B11 B17 B19 38.7(2) . . . . ?
B2 B11 B17 B19 -50.3(6) . . . . ?
B10 B11 B17 B19 131.1(3) . . . . ?
B12 B11 B17 B19 -103.1(3) . . . . ?
B6 B11 B17 B16 152.4(6) . . . . ?
B7 B11 B17 B16 -28.8(2) . . . . ?
B2 B11 B17 B16 -89.0(5) . . . . ?
B10 B11 B17 B16 92.4(3) . . . . ?
B12 B11 B17 B16 -141.7(3) . . . . ?
B6 B11 B17 B18 -105.4(5) . . . . ?
B7 B11 B17 B18 73.4(3) . . . . ?
B16 B11 B17 B18 102.2(3) . . . . ?
B2 B11 B17 B18 13.2(7) . . . . ?
B10 B11 B17 B18 -165.4(3) . . . . ?
B12 B11 B17 B18 -39.5(3) . . . . ?
B12 B13 B18 B19 96.2(3) . . . . ?
B14 B13 B18 B19 -32.8(3) . . . . ?
B14 B13 B18 B12 -128.9(2) . . . . ?
B12 B13 B18 B14 128.9(2) . . . . ?
B12 B13 B18 B17 32.6(3) . . . . ?
B14 B13 B18 B17 -96.4(3) . . . . ?
B17 B12 B18 B13 143.5(3) . . . . ?
B11 B12 B18 B13 108.7(3) . . . . ?
B17 B12 B18 B19 36.3(2) . . . . ?
B13 B12 B18 B19 -107.2(3) . . . . ?
B11 B12 B18 B19 1.5(3) . . . . ?
B17 B12 B18 B14 98.2(3) . . . . ?
B13 B12 B18 B14 -45.3(2) . . . . ?
B11 B12 B18 B14 63.4(3) . . . . ?
B13 B12 B18 B17 -143.5(3) . . . . ?
B11 B12 B18 B17 -34.8(2) . . . . ?
B19 B14 B18 B13 -144.5(3) . . . . ?
B15 B14 B18 B13 -115.2(3) . . . . ?
B13 B14 B18 B19 144.5(3) . . . . ?
B15 B14 B18 B19 29.2(2) . . . . ?
B19 B14 B18 B12 -99.7(3) . . . . ?
B13 B14 B18 B12 44.8(2) . . . . ?
B15 B14 B18 B12 -70.4(3) . . . . ?
B19 B14 B18 B17 -39.1(2) . . . . ?
B13 B14 B18 B17 105.3(3) . . . . ?
B15 B14 B18 B17 -9.9(3) . . . . ?
B12 B17 B18 B13 -33.6(3) . . . . ?
B19 B17 B18 B13 104.6(3) . . . . ?
B16 B17 B18 B13 77.6(4) . . . . ?
B11 B17 B18 B13 9.9(4) . . . . ?
B12 B17 B18 B19 -138.2(3) . . . . ?
B16 B17 B18 B19 -26.9(2) . . . . ?
B11 B17 B18 B19 -94.7(3) . . . . ?
B19 B17 B18 B12 138.2(3) . . . . ?
B16 B17 B18 B12 111.3(3) . . . . ?
B11 B17 B18 B12 43.5(3) . . . . ?
B12 B17 B18 B14 -98.8(3) . . . . ?
B19 B17 B18 B14 39.4(2) . . . . ?
B16 B17 B18 B14 12.5(3) . . . . ?
B11 B17 B18 B14 -55.3(4) . . . . ?
B7 B16 B19 B17 104.5(3) . . . . ?
B15 B16 B19 B17 138.5(3) . . . . ?
B11 B16 B19 B17 39.0(2) . . . . ?
B7 B16 B19 B15 -33.9(3) . . . . ?
B17 B16 B19 B15 -138.5(3) . . . . ?
B11 B16 B19 B15 -99.4(3) . . . . ?
B7 B16 B19 B14 6.8(4) . . . . ?
B15 B16 B19 B14 40.8(3) . . . . ?
B17 B16 B19 B14 -97.7(3) . . . . ?
B11 B16 B19 B14 -58.7(4) . . . . ?
B7 B16 B19 B18 75.6(4) . . . . ?
B15 B16 B19 B18 109.6(3) . . . . ?
B17 B16 B19 B18 -28.9(3) . . . . ?
B11 B16 B19 B18 10.1(4) . . . . ?
B12 B17 B19 B16 -113.3(3) . . . . ?
B11 B17 B19 B16 -39.7(2) . . . . ?
B18 B17 B19 B16 -150.7(3) . . . . ?
B12 B17 B19 B15 -75.1(3) . . . . ?
B16 B17 B19 B15 38.2(2) . . . . ?
B11 B17 B19 B15 -1.5(3) . . . . ?
B18 B17 B19 B15 -112.5(3) . . . . ?
B12 B17 B19 B14 -3.7(3) . . . . ?
B16 B17 B19 B14 109.7(3) . . . . ?
B11 B17 B19 B14 70.0(3) . . . . ?
B18 B17 B19 B14 -41.1(2) . . . . ?
B12 B17 B19 B18 37.4(2) . . . . ?
B16 B17 B19 B18 150.7(3) . . . . ?
B11 B17 B19 B18 111.0(3) . . . . ?
B7 B15 B19 B16 30.9(3) . . . . ?
B14 B15 B19 B16 140.2(3) . . . . ?
B16 B15 B19 B17 -38.3(3) . . . . ?
B7 B15 B19 B17 -7.5(4) . . . . ?
B14 B15 B19 B17 101.8(3) . . . . ?
B16 B15 B19 B14 -140.2(3) . . . . ?
B7 B15 B19 B14 -109.3(3) . . . . ?
B16 B15 B19 B18 -106.5(3) . . . . ?
B7 B15 B19 B18 -75.6(4) . . . . ?
B14 B15 B19 B18 33.6(3) . . . . ?
B18 B14 B19 B16 107.8(3) . . . . ?
B13 B14 B19 B16 76.9(3) . . . . ?
B15 B14 B19 B16 -38.4(3) . . . . ?
B18 B14 B19 B17 41.5(2) . . . . ?
B13 B14 B19 B17 10.6(3) . . . . ?
B15 B14 B19 B17 -104.8(3) . . . . ?
B18 B14 B19 B15 146.2(3) . . . . ?
B13 B14 B19 B15 115.4(3) . . . . ?
B13 B14 B19 B18 -30.9(2) . . . . ?
B15 B14 B19 B18 -146.2(3) . . . . ?
B13 B18 B19 B16 -72.0(4) . . . . ?
B12 B18 B19 B16 -7.3(4) . . . . ?
B14 B18 B19 B16 -105.7(3) . . . . ?
B17 B18 B19 B16 28.7(3) . . . . ?
B13 B18 B19 B17 -100.8(3) . . . . ?
B12 B18 B19 B17 -36.1(2) . . . . ?
B14 B18 B19 B17 -134.5(2) . . . . ?
B13 B18 B19 B15 -1.9(4) . . . . ?
B12 B18 B19 B15 62.8(4) . . . . ?
B14 B18 B19 B15 -35.6(3) . . . . ?
B17 B18 B19 B15 98.9(3) . . . . ?
B13 B18 B19 B14 33.7(3) . . . . ?
B12 B18 B19 B14 98.4(2) . . . . ?
B17 B18 B19 B14 134.5(2) . . . . ?
C5S O1S C2S C3S -1(4) . . . . ?
O1S C2S C3S C4S -9(4) . . . . ?
C2S C3S C4S C5S 15(4) . . . . ?
C2S O1S C5S C4S 10(4) . . . . ?
C3S C4S C5S O1S -16(4) . . . . ?
C5T O1T C2T C3T -7(2) . . . . ?
O1T C2T C3T C4T -9(2) . . . . ?
C2T C3T C4T C5T 21(3) . . . . ?
C2T O1T C5T C4T 19.4(19) . . . . ?
C3T C4T C5T O1T -26(2) . . . . ?
